data_4030577
loop_
_publ_author_name
'Liedtke, Ren\'e'
'Tenberge, Fabian'
'Daniliuc, Constantin G.'
'Kehr, Gerald'
'Erker, Gerhard'

_publ_section_title
;
 Benzannulation of heterocyclic frameworks by 1,1-carboboration pathways.
;
_journal_issue 4
_journal_name_full 'The Journal of organic chemistry'
_journal_page_first 2240
_journal_page_last 2248
_journal_paper_doi 10.1021/jo502753s
_journal_volume 80
_journal_year 2015
_chemical_formula_sum 'C33 H21 B F15 N Si2'
_chemical_formula_weight 783.50
_chemical_name_systematic
; 
 ? 
;
_space_group_IT_number 13
_symmetry_cell_setting monoclinic
_symmetry_space_group_name_Hall '-P 2yc'
_symmetry_space_group_name_H-M 'P 1 2/c 1'
_atom_sites_solution_hydrogens geom
_atom_sites_solution_primary direct
_atom_sites_solution_secondary difmap
_audit_creation_method SHELXL-97
_cell_angle_alpha 90.00
_cell_angle_beta 108.263(2)
_cell_angle_gamma 90.00
_cell_formula_units_Z 8
_cell_length_a 23.8836(7)
_cell_length_b 10.9631(3)
_cell_length_c 29.7545(6)
_cell_measurement_reflns_used 12663
_cell_measurement_temperature 223(2)
_cell_measurement_theta_max 68.25
_cell_measurement_theta_min 0.88
_cell_volume 7398.4(3)
_computing_cell_refinement 'Collect (Nonius B.V., 1998)'
_computing_data_collection 'Collect (Nonius B.V., 1998)'
_computing_data_reduction 'Denzo-SMN (Otwinowski & Minor, 1997)'
_computing_molecular_graphics 'XP (BrukerAXS, 2000)'
_computing_publication_material 'SHELXL-97 (Sheldrick, 1997)'
_computing_structure_refinement 'SHELXL-97 (Sheldrick, 1997)'
_computing_structure_solution 'SHELXS-97 (Sheldrick, 1990)'
_diffrn_ambient_temperature 223(2)
_diffrn_measured_fraction_theta_full 0.974
_diffrn_measured_fraction_theta_max 0.974
_diffrn_measurement_device_type 'Nonius KappaCCD APEXII'
_diffrn_measurement_method '\w and \f scans'
_diffrn_radiation_monochromator graphite
_diffrn_radiation_source 'fine-focus sealed tube'
_diffrn_radiation_type CuK\a
_diffrn_radiation_wavelength 1.54178
_diffrn_reflns_av_R_equivalents 0.066
_diffrn_reflns_av_sigmaI/netI 0.0374
_diffrn_reflns_limit_h_max 26
_diffrn_reflns_limit_h_min -28
_diffrn_reflns_limit_k_max 12
_diffrn_reflns_limit_k_min -12
_diffrn_reflns_limit_l_max 35
_diffrn_reflns_limit_l_min -33
_diffrn_reflns_number 56829
_diffrn_reflns_theta_full 66.93
_diffrn_reflns_theta_max 66.93
_diffrn_reflns_theta_min 3.90
_exptl_absorpt_coefficient_mu 1.796
_exptl_absorpt_correction_T_max 0.8409
_exptl_absorpt_correction_T_min 0.6333
_exptl_absorpt_correction_type multi-scan
_exptl_absorpt_process_details 'Denzo (Otwinowski, Borek, Majewski & Minor, 2003)'
_exptl_crystal_colour yellow
_exptl_crystal_density_diffrn 1.407
_exptl_crystal_density_method 'not measured'
_exptl_crystal_description prism
_exptl_crystal_F_000 3152
_exptl_crystal_size_max 0.28
_exptl_crystal_size_mid 0.20
_exptl_crystal_size_min 0.10
_refine_diff_density_max 0.639
_refine_diff_density_min -0.518
_refine_diff_density_rms 0.075
_refine_ls_extinction_method none
_refine_ls_goodness_of_fit_ref 1.064
_refine_ls_hydrogen_treatment constr
_refine_ls_matrix_type full
_refine_ls_number_parameters 950
_refine_ls_number_reflns 12835
_refine_ls_number_restraints 0
_refine_ls_restrained_S_all 1.064
_refine_ls_R_factor_all 0.0869
_refine_ls_R_factor_gt 0.0684
_refine_ls_shift/su_max 0.000
_refine_ls_shift/su_mean 0.000
_refine_ls_structure_factor_coef Fsqd
_refine_ls_weighting_details 'calc w=1/[\s^2^(Fo^2^)+(0.1266P)^2^+3.7499P] where P=(Fo^2^+2Fc^2^)/3'
_refine_ls_weighting_scheme calc
_refine_ls_wR_factor_gt 0.1967
_refine_ls_wR_factor_ref 0.2120
_reflns_number_gt 9737
_reflns_number_total 12835
_reflns_threshold_expression >2sigma(I)
_cod_data_source_file jo502753s_si_002.cif
_cod_data_source_block erk6805
_cod_depositor_comments 'Adding full bibliography for 4030573--4030578.cif.'
_cod_original_sg_symbol_H-M P2/c
_cod_database_code 4030577

loop_
_symmetry_equiv_pos_as_xyz
'x, y, z'
'-x, y, -z+1/2'
'-x, -y, -z'
'x, -y, z-1/2'

loop_
_atom_site_label
_atom_site_type_symbol
_atom_site_fract_x
_atom_site_fract_y
_atom_site_fract_z
_atom_site_U_iso_or_equiv
_atom_site_adp_type
_atom_site_occupancy
_atom_site_symmetry_multiplicity
_atom_site_calc_flag
_atom_site_refinement_flags
B1A B 0.08807(19) 0.2553(4) 0.49351(15) 0.0384(9) Uani 1 1 d .
Si2A Si 0.20866(6) 0.54688(13) 0.29582(4) 0.0593(3) Uani 1 1 d .
Si1A Si 0.13950(5) 0.05975(11) 0.34915(4) 0.0547(3) Uani 1 1 d .
N1A N 0.11451(13) 0.3805(3) 0.47773(10) 0.0369(6) Uani 1 1 d .
C6A C 0.11658(17) 0.4845(3) 0.50222(13) 0.0425(8) Uani 1 1 d .
H6A H 0.1034 0.4827 0.5289 0.051 Uiso 1 1 calc R
C5A C 0.13688(19) 0.5930(4) 0.49037(15) 0.0497(10) Uani 1 1 d .
H5A H 0.1382 0.6630 0.5089 0.060 Uiso 1 1 calc R
C4A C 0.15519(19) 0.5975(4) 0.45101(15) 0.0500(10) Uani 1 1 d .
H4A H 0.1701 0.6705 0.4427 0.060 Uiso 1 1 calc R
C3A C 0.15146(17) 0.4933(4) 0.42363(13) 0.0439(9) Uani 1 1 d .
C2A C 0.13088(15) 0.3848(3) 0.43771(12) 0.0382(8) Uani 1 1 d .
C9A C 0.16824(17) 0.4994(4) 0.38151(14) 0.0465(9) Uani 1 1 d .
C10A C 0.1834(2) 0.5140(4) 0.34696(15) 0.0554(10) Uani 1 1 d .
C7A C 0.12898(17) 0.2772(3) 0.41039(12) 0.0409(8) Uani 1 1 d .
C8A C 0.13181(18) 0.1919(4) 0.38525(14) 0.0477(9) Uani 1 1 d .
C21A C 0.1869(3) 0.7061(5) 0.27810(17) 0.0902(19) Uani 1 1 d .
H21A H 0.1442 0.7121 0.2669 0.135 Uiso 1 1 calc R
H21B H 0.2025 0.7301 0.2530 0.135 Uiso 1 1 calc R
H21C H 0.2025 0.7596 0.3051 0.135 Uiso 1 1 calc R
C22A C 0.2896(3) 0.5328(9) 0.3161(3) 0.126(3) Uani 1 1 d .
H22A H 0.3055 0.5714 0.3468 0.189 Uiso 1 1 calc R
H22B H 0.3055 0.5724 0.2935 0.189 Uiso 1 1 calc R
H22C H 0.3004 0.4472 0.3186 0.189 Uiso 1 1 calc R
C23A C 0.1734(3) 0.4371(5) 0.2479(2) 0.0883(18) Uani 1 1 d .
H23A H 0.1814 0.3545 0.2599 0.132 Uiso 1 1 calc R
H23B H 0.1892 0.4486 0.2219 0.132 Uiso 1 1 calc R
H23C H 0.1311 0.4508 0.2369 0.132 Uiso 1 1 calc R
C11A C 0.1998(3) 0.0959(5) 0.3239(2) 0.0896(19) Uani 1 1 d .
H11A H 0.2333 0.1287 0.3485 0.134 Uiso 1 1 calc R
H11B H 0.1859 0.1556 0.2988 0.134 Uiso 1 1 calc R
H11C H 0.2114 0.0221 0.3112 0.134 Uiso 1 1 calc R
C12A C 0.0684(3) 0.0329(9) 0.3025(3) 0.140(4) Uani 1 1 d .
H12A H 0.0732 -0.0309 0.2814 0.210 Uiso 1 1 calc R
H12B H 0.0556 0.1074 0.2846 0.210 Uiso 1 1 calc R
H12C H 0.0390 0.0080 0.3169 0.210 Uiso 1 1 calc R
C13A C 0.1591(3) -0.0725(5) 0.3891(3) 0.093(2) Uani 1 1 d .
H13A H 0.1272 -0.0895 0.4019 0.140 Uiso 1 1 calc R
H13B H 0.1948 -0.0547 0.4148 0.140 Uiso 1 1 calc R
H13C H 0.1656 -0.1430 0.3716 0.140 Uiso 1 1 calc R
C31A C 0.07306(16) 0.2790(3) 0.54328(12) 0.0378(8) Uani 1 1 d .
F32A F 0.17308(9) 0.3279(2) 0.58230(7) 0.0517(6) Uani 1 1 d .
C32A C 0.11795(17) 0.3071(4) 0.58427(13) 0.0429(8) Uani 1 1 d .
F33A F 0.15717(12) 0.3528(3) 0.66581(8) 0.0691(7) Uani 1 1 d .
C33A C 0.11086(19) 0.3199(4) 0.62839(13) 0.0521(10) Uani 1 1 d .
F34A F 0.04922(14) 0.3104(3) 0.67627(9) 0.0819(9) Uani 1 1 d .
C34A C 0.0572(2) 0.3002(4) 0.63343(14) 0.0543(10) Uani 1 1 d .
F35A F -0.04256(11) 0.2477(3) 0.59917(9) 0.0664(7) Uani 1 1 d .
C35A C 0.01091(19) 0.2689(4) 0.59455(15) 0.0499(10) Uani 1 1 d .
F36A F -0.02902(9) 0.2255(2) 0.51522(8) 0.0523(6) Uani 1 1 d .
C36A C 0.01896(17) 0.2593(3) 0.55067(13) 0.0428(8) Uani 1 1 d .
C41A C 0.02976(15) 0.2258(3) 0.44829(12) 0.0385(8) Uani 1 1 d .
F42A F -0.00672(10) 0.4232(2) 0.45719(8) 0.0550(6) Uani 1 1 d .
C42A C -0.01290(17) 0.3164(4) 0.43285(13) 0.0449(9) Uani 1 1 d .
F43A F -0.10284(12) 0.3980(3) 0.38366(11) 0.0796(8) Uani 1 1 d .
C43A C -0.06291(18) 0.3060(4) 0.39456(15) 0.0524(10) Uani 1 1 d .
F44A F -0.12182(13) 0.1887(3) 0.33152(11) 0.0877(9) Uani 1 1 d .
C44A C -0.0738(2) 0.2004(5) 0.36890(15) 0.0610(12) Uani 1 1 d .
F45A F -0.04310(13) 0.0022(2) 0.35777(10) 0.0745(8) Uani 1 1 d .
C45A C -0.03351(19) 0.1069(4) 0.38241(14) 0.0520(10) Uani 1 1 d .
F46A F 0.05366(10) 0.0249(2) 0.43054(8) 0.0529(6) Uani 1 1 d .
C46A C 0.01667(17) 0.1212(4) 0.42107(13) 0.0438(9) Uani 1 1 d .
C51A C 0.13920(16) 0.1470(3) 0.50787(12) 0.0389(8) Uani 1 1 d .
F52A F 0.06872(10) 0.0198(2) 0.52516(8) 0.0508(5) Uani 1 1 d .
C52A C 0.12472(17) 0.0371(3) 0.52441(13) 0.0414(8) Uani 1 1 d .
F53A F 0.14597(12) -0.1597(2) 0.55789(9) 0.0594(6) Uani 1 1 d .
C53A C 0.16354(18) -0.0574(3) 0.54135(13) 0.0452(9) Uani 1 1 d .
F54A F 0.25915(12) -0.1379(2) 0.55820(9) 0.0683(7) Uani 1 1 d .
C54A C 0.22110(19) -0.0461(4) 0.54215(14) 0.0486(9) Uani 1 1 d .
F55A F 0.29494(10) 0.0743(3) 0.52740(9) 0.0647(7) Uani 1 1 d .
C55A C 0.23870(17) 0.0599(4) 0.52681(14) 0.0489(9) Uani 1 1 d .
F56A F 0.22154(9) 0.2585(2) 0.49953(8) 0.0506(5) Uani 1 1 d .
C56A C 0.19856(17) 0.1545(3) 0.51102(13) 0.0416(8) Uani 1 1 d .
B1B B 0.49679(19) 0.7504(4) 0.07084(14) 0.0388(9) Uani 1 1 d .
Si2B Si 0.27792(6) 1.00843(14) 0.20154(5) 0.0658(4) Uani 1 1 d .
Si1B Si 0.33833(5) 0.53298(10) 0.13146(4) 0.0463(3) Uani 1 1 d .
N1B N 0.47698(13) 0.8736(3) 0.09252(10) 0.0386(7) Uani 1 1 d .
C6B C 0.50424(18) 0.9807(4) 0.09111(14) 0.0469(9) Uani 1 1 d .
H6B H 0.5362 0.9814 0.0790 0.056 Uiso 1 1 calc R
C5B C 0.4875(2) 1.0887(4) 0.10647(16) 0.0570(11) Uani 1 1 d .
H5B H 0.5079 1.1613 0.1053 0.068 Uiso 1 1 calc R
C4B C 0.4404(2) 1.0885(4) 0.12353(15) 0.0548(10) Uani 1 1 d .
H4B H 0.4282 1.1617 0.1340 0.066 Uiso 1 1 calc R
C3B C 0.41095(18) 0.9812(4) 0.12535(13) 0.0435(9) Uani 1 1 d .
C2B C 0.42975(16) 0.8728(3) 0.10928(12) 0.0392(8) Uani 1 1 d .
C9B C 0.36376(19) 0.9800(4) 0.14506(14) 0.0482(9) Uani 1 1 d .
C10B C 0.3277(2) 0.9885(4) 0.16579(16) 0.0584(11) Uani 1 1 d .
C7B C 0.40040(16) 0.7616(3) 0.11174(13) 0.0400(8) Uani 1 1 d .
C8B C 0.37399(17) 0.6721(4) 0.11786(14) 0.0466(9) Uani 1 1 d .
C21B C 0.2725(3) 1.1750(7) 0.2106(3) 0.132(3) Uani 1 1 d .
H21D H 0.3110 1.2066 0.2284 0.198 Uiso 1 1 calc R
H21E H 0.2449 1.1900 0.2279 0.198 Uiso 1 1 calc R
H21F H 0.2589 1.2155 0.1801 0.198 Uiso 1 1 calc R
C22B C 0.3134(4) 0.9275(10) 0.2581(2) 0.142(4) Uani 1 1 d .
H22D H 0.3166 0.8413 0.2519 0.213 Uiso 1 1 calc R
H22E H 0.2897 0.9378 0.2790 0.213 Uiso 1 1 calc R
H22F H 0.3524 0.9609 0.2730 0.213 Uiso 1 1 calc R
C23B C 0.2057(2) 0.9425(6) 0.1688(2) 0.0815(15) Uani 1 1 d .
H23D H 0.1892 0.9863 0.1393 0.122 Uiso 1 1 calc R
H23E H 0.1794 0.9493 0.1877 0.122 Uiso 1 1 calc R
H23F H 0.2106 0.8573 0.1621 0.122 Uiso 1 1 calc R
C11B C 0.3034(2) 0.5750(5) 0.17676(18) 0.0670(13) Uani 1 1 d .
H11D H 0.3313 0.6203 0.2020 0.101 Uiso 1 1 calc R
H11E H 0.2916 0.5016 0.1896 0.101 Uiso 1 1 calc R
H11F H 0.2689 0.6251 0.1624 0.101 Uiso 1 1 calc R
C12B C 0.3974(2) 0.4168(4) 0.15415(18) 0.0648(12) Uani 1 1 d .
H12D H 0.4156 0.3991 0.1300 0.097 Uiso 1 1 calc R
H12E H 0.3804 0.3428 0.1621 0.097 Uiso 1 1 calc R
H12F H 0.4269 0.4481 0.1822 0.097 Uiso 1 1 calc R
C13B C 0.2831(2) 0.4783(5) 0.07661(19) 0.0672(13) Uani 1 1 d .
H13D H 0.2598 0.5466 0.0602 0.101 Uiso 1 1 calc R
H13E H 0.2576 0.4189 0.0845 0.101 Uiso 1 1 calc R
H13F H 0.3031 0.4405 0.0564 0.101 Uiso 1 1 calc R
C31B C 0.55698(16) 0.7754(3) 0.05618(12) 0.0383(8) Uani 1 1 d .
F32B F 0.60828(10) 0.8305(2) 0.13555(7) 0.0594(6) Uani 1 1 d .
C32B C 0.60909(17) 0.8060(4) 0.09106(13) 0.0465(9) Uani 1 1 d .
F33B F 0.71117(11) 0.8465(3) 0.11991(9) 0.0759(8) Uani 1 1 d .
C33B C 0.66318(17) 0.8157(4) 0.08405(14) 0.0512(10) Uani 1 1 d .
F34B F 0.72002(11) 0.7976(3) 0.03249(10) 0.0743(8) Uani 1 1 d .
C34B C 0.66740(18) 0.7923(4) 0.04006(15) 0.0526(10) Uani 1 1 d .
F35B F 0.62150(11) 0.7390(2) -0.03927(8) 0.0581(6) Uani 1 1 d .
C35B C 0.61789(17) 0.7627(3) 0.00375(13) 0.0435(9) Uani 1 1 d .
F36B F 0.51837(9) 0.7213(2) -0.02514(7) 0.0490(5) Uani 1 1 d .
C36B C 0.56465(16) 0.7543(3) 0.01248(13) 0.0397(8) Uani 1 1 d .
C41B C 0.51788(15) 0.6433(3) 0.11141(12) 0.0392(8) Uani 1 1 d .
F42B F 0.51696(11) 0.7600(2) 0.17865(8) 0.0580(6) Uani 1 1 d .
C42B C 0.52804(17) 0.6548(4) 0.15974(13) 0.0451(9) Uani 1 1 d .
F43B F 0.55884(13) 0.5798(3) 0.23804(9) 0.0810(9) Uani 1 1 d .
C43B C 0.55095(19) 0.5618(5) 0.19183(14) 0.0579(11) Uani 1 1 d .
F44B F 0.59035(14) 0.3649(3) 0.20782(11) 0.0912(10) Uani 1 1 d .
C44B C 0.5669(2) 0.4539(5) 0.17672(17) 0.0607(12) Uani 1 1 d .
F45B F 0.57762(12) 0.3341(2) 0.11463(10) 0.0675(7) Uani 1 1 d .
C45B C 0.55941(18) 0.4382(4) 0.12947(16) 0.0523(10) Uani 1 1 d .
F46B F 0.53246(10) 0.5129(2) 0.05271(8) 0.0506(5) Uani 1 1 d .
C46B C 0.53597(16) 0.5320(4) 0.09870(13) 0.0427(8) Uani 1 1 d .
C51B C 0.43787(15) 0.7207(3) 0.02547(12) 0.0368(8) Uani 1 1 d .
F52B F 0.41604(10) 0.52146(19) 0.04671(8) 0.0490(5) Uani 1 1 d .
C52B C 0.40282(16) 0.6179(3) 0.01691(13) 0.0410(8) Uani 1 1 d .
F53B F 0.32013(11) 0.5016(2) -0.02711(10) 0.0676(7) Uani 1 1 d .
C53B C 0.35187(18) 0.6056(4) -0.02100(14) 0.0485(9) Uani 1 1 d .
F54B F 0.28411(13) 0.6881(3) -0.08948(10) 0.0829(9) Uani 1 1 d .
C54B C 0.33330(18) 0.6988(4) -0.05299(15) 0.0560(11) Uani 1 1 d .
F55B F 0.35036(13) 0.8956(3) -0.07747(10) 0.0763(8) Uani 1 1 d .
C55B C 0.36609(18) 0.8036(4) -0.04638(14) 0.0494(9) Uani 1 1 d .
F56B F 0.44798(10) 0.9169(2) -0.00530(8) 0.0529(6) Uani 1 1 d .
C56B C 0.41683(17) 0.8114(4) -0.00825(13) 0.0428(8) Uani 1 1 d .

loop_
_atom_site_aniso_label
_atom_site_aniso_U_11
_atom_site_aniso_U_22
_atom_site_aniso_U_33
_atom_site_aniso_U_23
_atom_site_aniso_U_13
_atom_site_aniso_U_12
B1A 0.043(2) 0.034(2) 0.042(2) -0.0047(17) 0.0194(18) -0.0035(17)
Si2A 0.0632(8) 0.0737(8) 0.0468(6) 0.0105(6) 0.0255(5) -0.0019(6)
Si1A 0.0536(7) 0.0547(7) 0.0564(7) -0.0154(5) 0.0181(5) 0.0046(5)
N1A 0.0380(15) 0.0385(16) 0.0365(15) -0.0010(12) 0.0149(12) -0.0003(13)
C6A 0.049(2) 0.038(2) 0.0443(19) -0.0034(16) 0.0188(17) 0.0039(17)
C5A 0.062(3) 0.033(2) 0.060(2) -0.0025(17) 0.028(2) 0.0040(18)
C4A 0.055(2) 0.040(2) 0.058(2) 0.0062(18) 0.0231(19) -0.0022(18)
C3A 0.043(2) 0.043(2) 0.048(2) 0.0060(17) 0.0183(17) 0.0017(17)
C2A 0.0379(19) 0.041(2) 0.0385(18) 0.0004(15) 0.0160(15) 0.0015(15)
C9A 0.046(2) 0.048(2) 0.048(2) 0.0092(18) 0.0195(18) 0.0006(18)
C10A 0.057(3) 0.056(3) 0.054(2) 0.009(2) 0.020(2) 0.005(2)
C7A 0.045(2) 0.040(2) 0.0400(18) -0.0002(16) 0.0169(16) 0.0024(16)
C8A 0.050(2) 0.051(2) 0.045(2) 0.0048(18) 0.0188(17) 0.0025(18)
C21A 0.140(6) 0.074(4) 0.049(3) 0.005(2) 0.018(3) -0.027(4)
C22A 0.078(4) 0.211(9) 0.107(5) 0.033(6) 0.054(4) 0.017(5)
C23A 0.138(6) 0.062(3) 0.075(3) -0.001(3) 0.049(4) -0.004(3)
C11A 0.129(5) 0.076(4) 0.092(4) -0.007(3) 0.075(4) 0.006(4)
C12A 0.089(5) 0.186(9) 0.118(6) -0.088(6) -0.008(4) 0.027(5)
C13A 0.105(5) 0.062(3) 0.145(6) 0.020(3) 0.085(4) 0.023(3)
C31A 0.0390(19) 0.0346(19) 0.0427(19) -0.0016(15) 0.0168(15) -0.0002(15)
F32A 0.0431(12) 0.0675(15) 0.0443(11) -0.0098(10) 0.0131(9) -0.0098(11)
C32A 0.046(2) 0.042(2) 0.0425(19) -0.0008(16) 0.0160(16) -0.0016(17)
F33A 0.0684(16) 0.091(2) 0.0433(12) -0.0128(13) 0.0112(11) -0.0032(15)
C33A 0.060(3) 0.055(3) 0.039(2) -0.0076(18) 0.0127(18) 0.000(2)
F34A 0.095(2) 0.115(2) 0.0476(14) -0.0029(15) 0.0394(15) 0.0056(18)
C34A 0.069(3) 0.064(3) 0.039(2) -0.0028(19) 0.029(2) 0.007(2)
F35A 0.0587(15) 0.0857(19) 0.0689(15) 0.0040(14) 0.0403(13) 0.0014(13)
C35A 0.053(2) 0.053(2) 0.055(2) 0.0033(19) 0.032(2) 0.0009(19)
F36A 0.0429(12) 0.0655(15) 0.0514(12) -0.0053(11) 0.0189(10) -0.0079(11)
C36A 0.044(2) 0.042(2) 0.044(2) -0.0033(16) 0.0162(16) -0.0016(17)
C41A 0.0366(18) 0.043(2) 0.0394(18) 0.0005(15) 0.0166(15) 0.0016(16)
F42A 0.0530(13) 0.0472(13) 0.0629(14) -0.0090(11) 0.0153(11) 0.0067(11)
C42A 0.046(2) 0.044(2) 0.046(2) -0.0009(17) 0.0162(17) -0.0013(17)
F43A 0.0590(16) 0.0634(18) 0.095(2) 0.0077(15) -0.0066(14) 0.0122(13)
C43A 0.045(2) 0.050(2) 0.057(2) 0.0060(19) 0.0090(18) 0.0039(19)
F44A 0.0668(18) 0.082(2) 0.0830(19) 0.0023(16) -0.0220(15) -0.0138(16)
C44A 0.048(2) 0.071(3) 0.054(2) 0.006(2) 0.0007(19) -0.012(2)
F45A 0.0799(19) 0.0604(17) 0.0689(16) -0.0208(13) 0.0026(14) -0.0161(14)
C45A 0.055(2) 0.048(2) 0.049(2) -0.0061(18) 0.0098(18) -0.011(2)
F46A 0.0553(14) 0.0426(13) 0.0587(13) -0.0123(10) 0.0152(11) 0.0025(10)
C46A 0.045(2) 0.044(2) 0.044(2) -0.0033(17) 0.0180(16) -0.0044(17)
C51A 0.042(2) 0.039(2) 0.0383(18) -0.0017(15) 0.0166(15) -0.0016(16)
F52A 0.0489(13) 0.0433(12) 0.0664(14) -0.0011(10) 0.0268(11) -0.0065(10)
C52A 0.044(2) 0.040(2) 0.0433(19) -0.0054(16) 0.0190(16) -0.0015(16)
F53A 0.0804(17) 0.0360(13) 0.0650(14) 0.0063(10) 0.0274(13) -0.0025(11)
C53A 0.058(2) 0.036(2) 0.043(2) -0.0029(16) 0.0184(18) -0.0013(18)
F54A 0.0744(17) 0.0593(16) 0.0697(16) 0.0064(13) 0.0203(13) 0.0249(14)
C54A 0.059(2) 0.040(2) 0.044(2) 0.0001(17) 0.0124(18) 0.0153(19)
F55A 0.0411(13) 0.0797(18) 0.0745(16) 0.0062(14) 0.0198(11) 0.0105(12)
C55A 0.039(2) 0.060(3) 0.048(2) -0.0015(19) 0.0128(17) 0.0068(18)
F56A 0.0428(12) 0.0498(13) 0.0599(13) 0.0072(10) 0.0171(10) -0.0035(10)
C56A 0.045(2) 0.040(2) 0.0391(18) 0.0053(15) 0.0132(15) 0.0014(16)
B1B 0.040(2) 0.039(2) 0.040(2) -0.0052(17) 0.0172(18) -0.0035(18)
Si2B 0.0608(8) 0.0815(9) 0.0645(8) -0.0068(7) 0.0330(6) 0.0086(7)
Si1B 0.0450(6) 0.0407(6) 0.0582(6) 0.0022(5) 0.0235(5) -0.0018(5)
N1B 0.0460(17) 0.0354(16) 0.0368(15) -0.0030(12) 0.0162(13) -0.0066(13)
C6B 0.052(2) 0.043(2) 0.050(2) -0.0024(17) 0.0230(18) -0.0050(18)
C5B 0.077(3) 0.038(2) 0.063(3) -0.0027(19) 0.033(2) -0.008(2)
C4B 0.075(3) 0.037(2) 0.060(2) -0.0061(18) 0.032(2) 0.003(2)
C3B 0.052(2) 0.041(2) 0.0401(19) 0.0016(16) 0.0192(17) 0.0057(17)
C2B 0.0419(19) 0.038(2) 0.0387(18) 0.0016(15) 0.0145(15) -0.0007(16)
C9B 0.057(2) 0.042(2) 0.047(2) -0.0015(17) 0.0186(19) 0.0076(18)
C10B 0.064(3) 0.056(3) 0.060(3) -0.004(2) 0.027(2) 0.008(2)
C7B 0.0366(19) 0.039(2) 0.047(2) -0.0038(16) 0.0160(16) 0.0005(16)
C8B 0.044(2) 0.046(2) 0.055(2) -0.0033(18) 0.0231(18) 0.0055(18)
C21B 0.104(5) 0.111(6) 0.208(9) -0.075(6) 0.087(6) -0.011(4)
C22B 0.111(6) 0.251(11) 0.076(4) 0.054(6) 0.048(4) 0.036(6)
C23B 0.068(3) 0.083(4) 0.099(4) -0.001(3) 0.035(3) -0.002(3)
C11B 0.058(3) 0.078(3) 0.077(3) 0.000(3) 0.039(2) -0.001(2)
C12B 0.069(3) 0.052(3) 0.076(3) 0.008(2) 0.027(2) 0.008(2)
C13B 0.054(3) 0.066(3) 0.081(3) -0.004(3) 0.020(2) -0.009(2)
C31B 0.0392(19) 0.0376(19) 0.0392(18) -0.0017(15) 0.0140(15) -0.0018(15)
F32B 0.0541(14) 0.0837(18) 0.0403(11) -0.0113(11) 0.0145(10) -0.0222(13)
C32B 0.044(2) 0.056(2) 0.0412(19) -0.0032(18) 0.0167(16) -0.0114(18)
F33B 0.0447(14) 0.116(2) 0.0608(15) -0.0027(15) 0.0071(11) -0.0246(15)
C33B 0.038(2) 0.063(3) 0.052(2) 0.0045(19) 0.0121(17) -0.0087(19)
F34B 0.0408(13) 0.114(2) 0.0755(17) 0.0029(16) 0.0292(12) -0.0060(14)
C34B 0.040(2) 0.063(3) 0.060(2) 0.007(2) 0.0242(19) -0.0029(19)
F35B 0.0601(14) 0.0703(16) 0.0550(13) -0.0056(12) 0.0338(11) -0.0022(12)
C35B 0.045(2) 0.043(2) 0.046(2) 0.0000(16) 0.0197(17) 0.0012(17)
F36B 0.0458(12) 0.0625(14) 0.0399(11) -0.0096(10) 0.0151(9) -0.0087(10)
C36B 0.0345(18) 0.041(2) 0.0429(19) -0.0033(15) 0.0104(15) -0.0029(15)
C41B 0.0337(18) 0.043(2) 0.0413(18) -0.0021(16) 0.0122(14) -0.0056(15)
F42B 0.0642(15) 0.0683(16) 0.0424(12) -0.0044(11) 0.0181(11) 0.0075(12)
C42B 0.040(2) 0.054(2) 0.0413(19) -0.0014(17) 0.0124(16) 0.0010(17)
F43B 0.0791(19) 0.120(3) 0.0417(13) 0.0208(15) 0.0164(12) 0.0138(18)
C43B 0.048(2) 0.084(3) 0.043(2) 0.013(2) 0.0161(18) 0.002(2)
F44B 0.087(2) 0.093(2) 0.089(2) 0.0515(18) 0.0202(17) 0.0254(18)
C44B 0.048(2) 0.064(3) 0.068(3) 0.029(2) 0.015(2) 0.007(2)
F45B 0.0633(16) 0.0409(14) 0.0948(19) 0.0061(13) 0.0196(14) 0.0085(12)
C45B 0.041(2) 0.045(2) 0.068(3) 0.008(2) 0.0139(19) 0.0019(18)
F46B 0.0551(13) 0.0443(13) 0.0537(13) -0.0074(10) 0.0187(10) -0.0001(10)
C46B 0.0390(19) 0.045(2) 0.044(2) 0.0021(16) 0.0136(16) -0.0040(16)
C51B 0.0394(19) 0.0360(19) 0.0389(18) -0.0004(15) 0.0179(15) 0.0002(15)
F52B 0.0493(13) 0.0389(12) 0.0552(13) 0.0039(10) 0.0114(10) -0.0062(10)
C52B 0.0402(19) 0.042(2) 0.0423(19) -0.0024(16) 0.0146(15) 0.0002(16)
F53B 0.0593(15) 0.0555(15) 0.0764(17) -0.0060(13) 0.0043(13) -0.0217(12)
C53B 0.044(2) 0.045(2) 0.053(2) -0.0070(18) 0.0112(18) -0.0071(18)
F54B 0.0661(18) 0.080(2) 0.0736(18) 0.0036(15) -0.0194(14) -0.0106(15)
C54B 0.043(2) 0.064(3) 0.053(2) -0.007(2) 0.0039(18) -0.006(2)
F55B 0.0762(18) 0.0645(17) 0.0690(16) 0.0217(13) -0.0049(13) -0.0014(14)
C55B 0.049(2) 0.048(2) 0.047(2) 0.0075(18) 0.0098(17) 0.0040(19)
F56B 0.0557(14) 0.0462(13) 0.0539(13) 0.0079(10) 0.0130(10) -0.0107(10)
C56B 0.043(2) 0.041(2) 0.046(2) -0.0025(16) 0.0150(16) -0.0031(17)

loop_
_atom_type_symbol
_atom_type_description
_atom_type_scat_dispersion_real
_atom_type_scat_dispersion_imag
_atom_type_scat_source
C C 0.0181 0.0091 'International Tables Vol C Tables 4.2.6.8 and 6.1.1.4'
H H 0.0000 0.0000 'International Tables Vol C Tables 4.2.6.8 and 6.1.1.4'
B B 0.0090 0.0039 'International Tables Vol C Tables 4.2.6.8 and 6.1.1.4'
N N 0.0311 0.0180 'International Tables Vol C Tables 4.2.6.8 and 6.1.1.4'
F F 0.0727 0.0534 'International Tables Vol C Tables 4.2.6.8 and 6.1.1.4'
Si Si 0.2541 0.3302 'International Tables Vol C Tables 4.2.6.8 and 6.1.1.4'

loop_
_geom_angle_atom_site_label_1
_geom_angle_atom_site_label_2
_geom_angle_atom_site_label_3
_geom_angle
C41A B1A N1A 103.6(3)
C41A B1A C31A 113.6(3)
N1A B1A C31A 109.7(3)
C41A B1A C51A 116.0(3)
N1A B1A C51A 110.7(3)
C31A B1A C51A 103.4(3)
C10A Si2A C22A 107.2(3)
C10A Si2A C21A 106.6(2)
C22A Si2A C21A 110.2(4)
C10A Si2A C23A 108.7(2)
C22A Si2A C23A 112.0(4)
C21A Si2A C23A 112.0(3)
C13A Si1A C8A 107.1(2)
C13A Si1A C12A 110.3(4)
C8A Si1A C12A 109.0(3)
C13A Si1A C11A 110.8(3)
C8A Si1A C11A 107.3(2)
C12A Si1A C11A 112.0(4)
C6A N1A C2A 118.1(3)
C6A N1A B1A 120.4(3)
C2A N1A B1A 121.3(3)
N1A C6A C5A 123.5(3)
N1A C6A H6A 118.3
C5A C6A H6A 118.3
C6A C5A C4A 118.9(4)
C6A C5A H5A 120.5
C4A C5A H5A 120.5
C5A C4A C3A 119.4(4)
C5A C4A H4A 120.3
C3A C4A H4A 120.3
C4A C3A C2A 119.2(3)
C4A C3A C9A 119.4(4)
C2A C3A C9A 121.5(4)
N1A C2A C3A 120.9(3)
N1A C2A C7A 120.2(3)
C3A C2A C7A 118.9(3)
C10A C9A C3A 174.9(5)
C9A C10A Si2A 175.9(4)
C8A C7A C2A 172.9(4)
C7A C8A Si1A 177.2(4)
Si2A C21A H21A 109.5
Si2A C21A H21B 109.5
H21A C21A H21B 109.5
Si2A C21A H21C 109.5
H21A C21A H21C 109.5
H21B C21A H21C 109.5
Si2A C22A H22A 109.5
Si2A C22A H22B 109.5
H22A C22A H22B 109.5
Si2A C22A H22C 109.5
H22A C22A H22C 109.5
H22B C22A H22C 109.5
Si2A C23A H23A 109.5
Si2A C23A H23B 109.5
H23A C23A H23B 109.5
Si2A C23A H23C 109.5
H23A C23A H23C 109.5
H23B C23A H23C 109.5
Si1A C11A H11A 109.5
Si1A C11A H11B 109.5
H11A C11A H11B 109.5
Si1A C11A H11C 109.5
H11A C11A H11C 109.5
H11B C11A H11C 109.5
Si1A C12A H12A 109.5
Si1A C12A H12B 109.5
H12A C12A H12B 109.5
Si1A C12A H12C 109.5
H12A C12A H12C 109.5
H12B C12A H12C 109.5
Si1A C13A H13A 109.5
Si1A C13A H13B 109.5
H13A C13A H13B 109.5
Si1A C13A H13C 109.5
H13A C13A H13C 109.5
H13B C13A H13C 109.5
C32A C31A C36A 113.4(3)
C32A C31A B1A 120.0(3)
C36A C31A B1A 126.2(3)
F32A C32A C31A 119.6(3)
F32A C32A C33A 115.7(3)
C31A C32A C33A 124.6(4)
F33A C33A C34A 120.7(3)
F33A C33A C32A 119.9(4)
C34A C33A C32A 119.4(4)
F34A C34A C33A 120.7(4)
F34A C34A C35A 120.1(4)
C33A C34A C35A 119.2(3)
F35A C35A C34A 119.8(3)
F35A C35A C36A 120.0(4)
C34A C35A C36A 120.2(4)
F36A C36A C35A 115.2(3)
F36A C36A C31A 121.6(3)
C35A C36A C31A 123.2(4)
C46A C41A C42A 113.0(3)
C46A C41A B1A 128.6(3)
C42A C41A B1A 118.4(3)
F42A C42A C43A 115.8(4)
F42A C42A C41A 119.5(3)
C43A C42A C41A 124.8(4)
F43A C43A C44A 120.0(4)
F43A C43A C42A 120.0(4)
C44A C43A C42A 119.9(4)
F44A C44A C43A 120.9(4)
F44A C44A C45A 120.8(4)
C43A C44A C45A 118.3(4)
F45A C45A C44A 119.5(4)
F45A C45A C46A 120.4(4)
C44A C45A C46A 120.1(4)
F46A C46A C41A 120.9(3)
F46A C46A C45A 115.1(3)
C41A C46A C45A 124.0(4)
C52A C51A C56A 113.0(3)
C52A C51A B1A 117.9(3)
C56A C51A B1A 128.7(3)
F52A C52A C53A 116.3(3)
F52A C52A C51A 119.0(3)
C53A C52A C51A 124.7(4)
F53A C53A C54A 119.6(4)
F53A C53A C52A 120.7(4)
C54A C53A C52A 119.7(4)
F54A C54A C55A 120.9(4)
F54A C54A C53A 120.2(4)
C55A C54A C53A 118.9(4)
F55A C55A C54A 120.4(4)
F55A C55A C56A 119.8(4)
C54A C55A C56A 119.8(4)
F56A C56A C55A 114.9(3)
F56A C56A C51A 121.2(3)
C55A C56A C51A 123.9(4)
N1B B1B C41B 111.2(3)
N1B B1B C51B 102.0(3)
C41B B1B C51B 116.5(3)
N1B B1B C31B 110.6(3)
C41B B1B C31B 102.8(3)
C51B B1B C31B 114.0(3)
C10B Si2B C23B 108.4(2)
C10B Si2B C21B 106.7(3)
C23B Si2B C21B 111.5(3)
C10B Si2B C22B 105.9(3)
C23B Si2B C22B 112.2(4)
C21B Si2B C22B 111.8(5)
C13B Si1B C8B 108.9(2)
C13B Si1B C11B 111.4(2)
C8B Si1B C11B 107.3(2)
C13B Si1B C12B 110.4(2)
C8B Si1B C12B 107.1(2)
C11B Si1B C12B 111.6(2)
C6B N1B C2B 118.5(3)
C6B N1B B1B 120.4(3)
C2B N1B B1B 120.9(3)
N1B C6B C5B 123.1(4)
N1B C6B H6B 118.5
C5B C6B H6B 118.5
C4B C5B C6B 118.7(4)
C4B C5B H5B 120.6
C6B C5B H5B 120.6
C5B C4B C3B 120.2(4)
C5B C4B H4B 119.9
C3B C4B H4B 119.9
C4B C3B C2B 119.1(3)
C4B C3B C9B 120.2(4)
C2B C3B C9B 120.7(4)
N1B C2B C3B 120.4(3)
N1B C2B C7B 120.0(3)
C3B C2B C7B 119.5(3)
C10B C9B C3B 172.2(5)
C9B C10B Si2B 174.9(4)
C8B C7B C2B 173.1(4)
C7B C8B Si1B 175.6(4)
Si2B C21B H21D 109.5
Si2B C21B H21E 109.5
H21D C21B H21E 109.5
Si2B C21B H21F 109.5
H21D C21B H21F 109.5
H21E C21B H21F 109.5
Si2B C22B H22D 109.5
Si2B C22B H22E 109.5
H22D C22B H22E 109.5
Si2B C22B H22F 109.5
H22D C22B H22F 109.5
H22E C22B H22F 109.5
Si2B C23B H23D 109.5
Si2B C23B H23E 109.5
H23D C23B H23E 109.5
Si2B C23B H23F 109.5
H23D C23B H23F 109.5
H23E C23B H23F 109.5
Si1B C11B H11D 109.5
Si1B C11B H11E 109.5
H11D C11B H11E 109.5
Si1B C11B H11F 109.5
H11D C11B H11F 109.5
H11E C11B H11F 109.5
Si1B C12B H12D 109.5
Si1B C12B H12E 109.5
H12D C12B H12E 109.5
Si1B C12B H12F 109.5
H12D C12B H12F 109.5
H12E C12B H12F 109.5
Si1B C13B H13D 109.5
Si1B C13B H13E 109.5
H13D C13B H13E 109.5
Si1B C13B H13F 109.5
H13D C13B H13F 109.5
H13E C13B H13F 109.5
C36B C31B C32B 112.9(3)
C36B C31B B1B 127.0(3)
C32B C31B B1B 119.6(3)
F32B C32B C33B 115.7(3)
F32B C32B C31B 119.6(3)
C33B C32B C31B 124.7(3)
F33B C33B C34B 120.5(3)
F33B C33B C32B 120.5(4)
C34B C33B C32B 119.0(4)
F34B C34B C35B 120.0(4)
F34B C34B C33B 120.3(4)
C35B C34B C33B 119.7(4)
F35B C35B C34B 120.3(3)
F35B C35B C36B 120.5(3)
C34B C35B C36B 119.2(3)
F36B C36B C35B 115.1(3)
F36B C36B C31B 120.4(3)
C35B C36B C31B 124.5(3)
C46B C41B C42B 113.3(3)
C46B C41B B1B 118.5(3)
C42B C41B B1B 127.5(3)
F42B C42B C43B 115.4(3)
F42B C42B C41B 121.2(3)
C43B C42B C41B 123.4(4)
F43B C43B C44B 120.1(4)
F43B C43B C42B 119.7(4)
C44B C43B C42B 120.1(4)
F44B C44B C43B 120.3(4)
F44B C44B C45B 120.5(5)
C43B C44B C45B 119.2(4)
F45B C45B C44B 119.5(4)
F45B C45B C46B 121.5(4)
C44B C45B C46B 119.0(4)
F46B C46B C45B 116.1(4)
F46B C46B C41B 118.9(3)
C45B C46B C41B 125.0(4)
C52B C51B C56B 113.0(3)
C52B C51B B1B 128.7(3)
C56B C51B B1B 118.2(3)
F52B C52B C51B 120.9(3)
F52B C52B C53B 115.0(3)
C51B C52B C53B 124.0(4)
F53B C53B C54B 119.3(4)
F53B C53B C52B 120.4(4)
C54B C53B C52B 120.3(4)
F54B C54B C55B 120.6(4)
F54B C54B C53B 120.7(4)
C55B C54B C53B 118.6(4)
F55B C55B C54B 120.5(4)
F55B C55B C56B 120.4(4)
C54B C55B C56B 119.1(4)
F56B C56B C55B 115.3(3)
F56B C56B C51B 119.6(3)
C55B C56B C51B 125.1(4)

loop_
_geom_bond_atom_site_label_1
_geom_bond_atom_site_label_2
_geom_bond_distance
B1A C41A 1.637(6)
B1A N1A 1.639(5)
B1A C31A 1.650(5)
B1A C51A 1.661(6)
Si2A C10A 1.839(4)
Si2A C22A 1.842(7)
Si2A C21A 1.850(6)
Si2A C23A 1.854(6)
Si1A C13A 1.839(6)
Si1A C8A 1.847(4)
Si1A C12A 1.850(7)
Si1A C11A 1.863(6)
N1A C6A 1.346(5)
N1A C2A 1.366(4)
C6A C5A 1.371(5)
C6A H6A 0.9400
C5A C4A 1.374(6)
C5A H5A 0.9400
C4A C3A 1.390(6)
C4A H4A 0.9400
C3A C2A 1.401(5)
C3A C9A 1.432(5)
C2A C7A 1.424(5)
C9A C10A 1.203(6)
C7A C8A 1.213(5)
C21A H21A 0.9700
C21A H21B 0.9700
C21A H21C 0.9700
C22A H22A 0.9700
C22A H22B 0.9700
C22A H22C 0.9700
C23A H23A 0.9700
C23A H23B 0.9700
C23A H23C 0.9700
C11A H11A 0.9700
C11A H11B 0.9700
C11A H11C 0.9700
C12A H12A 0.9700
C12A H12B 0.9700
C12A H12C 0.9700
C13A H13A 0.9700
C13A H13B 0.9700
C13A H13C 0.9700
C31A C32A 1.383(5)
C31A C36A 1.394(5)
F32A C32A 1.355(4)
C32A C33A 1.383(5)
F33A C33A 1.349(5)
C33A C34A 1.353(6)
F34A C34A 1.351(4)
C34A C35A 1.370(6)
F35A C35A 1.347(5)
C35A C36A 1.382(5)
F36A C36A 1.343(4)
C41A C46A 1.382(5)
C41A C42A 1.394(5)
F42A C42A 1.360(4)
C42A C43A 1.373(6)
F43A C43A 1.356(5)
C43A C44A 1.366(7)
F44A C44A 1.330(5)
C44A C45A 1.377(7)
F45A C45A 1.342(5)
C45A C46A 1.386(6)
F46A C46A 1.349(5)
C51A C52A 1.385(5)
C51A C56A 1.394(5)
F52A C52A 1.358(4)
C52A C53A 1.376(6)
F53A C53A 1.344(4)
C53A C54A 1.373(6)
F54A C54A 1.340(4)
C54A C55A 1.363(6)
F55A C55A 1.347(5)
C55A C56A 1.390(5)
F56A C56A 1.355(4)
B1B N1B 1.630(5)
B1B C41B 1.646(6)
B1B C51B 1.648(5)
B1B C31B 1.651(5)
Si2B C10B 1.840(4)
Si2B C23B 1.841(6)
Si2B C21B 1.856(7)
Si2B C22B 1.856(7)
Si1B C13B 1.847(5)
Si1B C8B 1.852(4)
Si1B C11B 1.852(5)
Si1B C12B 1.863(5)
N1B C6B 1.350(5)
N1B C2B 1.369(5)
C6B C5B 1.373(6)
C6B H6B 0.9400
C5B C4B 1.371(6)
C5B H5B 0.9400
C4B C3B 1.380(6)
C4B H4B 0.9400
C3B C2B 1.406(5)
C3B C9B 1.424(5)
C2B C7B 1.420(5)
C9B C10B 1.210(6)
C7B C8B 1.211(5)
C21B H21D 0.9700
C21B H21E 0.9700
C21B H21F 0.9700
C22B H22D 0.9700
C22B H22E 0.9700
C22B H22F 0.9700
C23B H23D 0.9700
C23B H23E 0.9700
C23B H23F 0.9700
C11B H11D 0.9700
C11B H11E 0.9700
C11B H11F 0.9700
C12B H12D 0.9700
C12B H12E 0.9700
C12B H12F 0.9700
C13B H13D 0.9700
C13B H13E 0.9700
C13B H13F 0.9700
C31B C36B 1.388(5)
C31B C32B 1.389(5)
F32B C32B 1.357(4)
C32B C33B 1.376(5)
F33B C33B 1.341(5)
C33B C34B 1.368(6)
F34B C34B 1.346(4)
C34B C35B 1.367(6)
F35B C35B 1.335(4)
C35B C36B 1.379(5)
F36B C36B 1.353(4)
C41B C46B 1.386(5)
C41B C42B 1.387(5)
F42B C42B 1.346(5)
C42B C43B 1.386(6)
F43B C43B 1.342(5)
C43B C44B 1.362(7)
F44B C44B 1.341(5)
C44B C45B 1.371(7)
F45B C45B 1.344(5)
C45B C46B 1.374(6)
F46B C46B 1.361(4)
C51B C52B 1.379(5)
C51B C56B 1.391(5)
F52B C52B 1.353(4)
C52B C53B 1.382(5)
F53B C53B 1.349(5)
C53B C54B 1.372(6)
F54B C54B 1.332(5)
C54B C55B 1.370(6)
F55B C55B 1.340(5)
C55B C56B 1.379(6)
F56B C56B 1.363(4)

loop_
_geom_torsion_atom_site_label_1
_geom_torsion_atom_site_label_2
_geom_torsion_atom_site_label_3
_geom_torsion_atom_site_label_4
_geom_torsion
C41A B1A N1A C6A 116.2(3)
C31A B1A N1A C6A -5.3(5)
C51A B1A N1A C6A -118.8(3)
C41A B1A N1A C2A -58.9(4)
C31A B1A N1A C2A 179.5(3)
C51A B1A N1A C2A 66.1(4)
C2A N1A C6A C5A -3.2(6)
B1A N1A C6A C5A -178.5(4)
N1A C6A C5A C4A 1.3(6)
C6A C5A C4A C3A 1.5(6)
C5A C4A C3A C2A -2.1(6)
C5A C4A C3A C9A 177.4(4)
C6A N1A C2A C3A 2.5(5)
B1A N1A C2A C3A 177.7(3)
C6A N1A C2A C7A -179.5(3)
B1A N1A C2A C7A -4.3(5)
C4A C3A C2A N1A 0.1(6)
C9A C3A C2A N1A -179.4(3)
C4A C3A C2A C7A -177.9(4)
C9A C3A C2A C7A 2.6(6)
C4A C3A C9A C10A 2(5)
C2A C3A C9A C10A -179(100)
C3A C9A C10A Si2A 8(10)
C22A Si2A C10A C9A 74(6)
C21A Si2A C10A C9A -43(6)
C23A Si2A C10A C9A -164(6)
N1A C2A C7A C8A -158(3)
C3A C2A C7A C8A 20(3)
C2A C7A C8A Si1A 79(9)
C13A Si1A C8A C7A 46(8)
C12A Si1A C8A C7A 165(8)
C11A Si1A C8A C7A -73(8)
C41A B1A C31A C32A -178.9(3)
N1A B1A C31A C32A -63.5(4)
C51A B1A C31A C32A 54.6(4)
C41A B1A C31A C36A 9.6(5)
N1A B1A C31A C36A 125.0(4)
C51A B1A C31A C36A -116.9(4)
C36A C31A C32A F32A 179.7(3)
B1A C31A C32A F32A 7.1(5)
C36A C31A C32A C33A -2.6(6)
B1A C31A C32A C33A -175.1(4)
F32A C32A C33A F33A 0.8(6)
C31A C32A C33A F33A -177.1(4)
F32A C32A C33A C34A -179.7(4)
C31A C32A C33A C34A 2.4(7)
F33A C33A C34A F34A -1.5(7)
C32A C33A C34A F34A 179.0(4)
F33A C33A C34A C35A 179.0(4)
C32A C33A C34A C35A -0.6(7)
F34A C34A C35A F35A -0.3(7)
C33A C34A C35A F35A 179.3(4)
F34A C34A C35A C36A 179.6(4)
C33A C34A C35A C36A -0.9(7)
F35A C35A C36A F36A -1.5(6)
C34A C35A C36A F36A 178.6(4)
F35A C35A C36A C31A -179.5(4)
C34A C35A C36A C31A 0.6(6)
C32A C31A C36A F36A -176.9(3)
B1A C31A C36A F36A -4.9(6)
C32A C31A C36A C35A 1.0(6)
B1A C31A C36A C35A 173.0(4)
N1A B1A C41A C46A 123.3(4)
C31A B1A C41A C46A -117.8(4)
C51A B1A C41A C46A 1.8(5)
N1A B1A C41A C42A -54.6(4)
C31A B1A C41A C42A 64.3(4)
C51A B1A C41A C42A -176.1(3)
C46A C41A C42A F42A 178.0(3)
B1A C41A C42A F42A -3.8(5)
C46A C41A C42A C43A -0.5(6)
B1A C41A C42A C43A 177.7(4)
F42A C42A C43A F43A -1.2(6)
C41A C42A C43A F43A 177.3(4)
F42A C42A C43A C44A -177.9(4)
C41A C42A C43A C44A 0.6(7)
F43A C43A C44A F44A 3.7(7)
C42A C43A C44A F44A -179.6(4)
F43A C43A C44A C45A -177.0(4)
C42A C43A C44A C45A -0.3(7)
F44A C44A C45A F45A -0.6(7)
C43A C44A C45A F45A -179.9(4)
F44A C44A C45A C46A 179.2(4)
C43A C44A C45A C46A -0.2(7)
C42A C41A C46A F46A 178.9(3)
B1A C41A C46A F46A 1.0(6)
C42A C41A C46A C45A 0.0(5)
B1A C41A C46A C45A -178.0(4)
F45A C45A C46A F46A 1.1(6)
C44A C45A C46A F46A -178.7(4)
F45A C45A C46A C41A -179.9(4)
C44A C45A C46A C41A 0.3(6)
C41A B1A C51A C52A -65.7(4)
N1A B1A C51A C52A 176.7(3)
C31A B1A C51A C52A 59.3(4)
C41A B1A C51A C56A 122.7(4)
N1A B1A C51A C56A 5.1(5)
C31A B1A C51A C56A -112.3(4)
C56A C51A C52A F52A 177.3(3)
B1A C51A C52A F52A 4.4(5)
C56A C51A C52A C53A -1.4(5)
B1A C51A C52A C53A -174.4(3)
F52A C52A C53A F53A -0.6(5)
C51A C52A C53A F53A 178.2(3)
F52A C52A C53A C54A -179.4(3)
C51A C52A C53A C54A -0.6(6)
F53A C53A C54A F54A 1.7(5)
C52A C53A C54A F54A -179.4(3)
F53A C53A C54A C55A -177.7(3)
C52A C53A C54A C55A 1.1(6)
F54A C54A C55A F55A 0.2(6)
C53A C54A C55A F55A 179.6(3)
F54A C54A C55A C56A -179.0(3)
C53A C54A C55A C56A 0.4(6)
F55A C55A C56A F56A -3.3(5)
C54A C55A C56A F56A 175.9(3)
F55A C55A C56A C51A 178.1(3)
C54A C55A C56A C51A -2.7(6)
C52A C51A C56A F56A -175.4(3)
B1A C51A C56A F56A -3.4(6)
C52A C51A C56A C55A 3.1(5)
B1A C51A C56A C55A 175.1(4)
C41B B1B N1B C6B 121.6(4)
C51B B1B N1B C6B -113.6(3)
C31B B1B N1B C6B 8.1(5)
C41B B1B N1B C2B -63.3(4)
C51B B1B N1B C2B 61.6(4)
C31B B1B N1B C2B -176.8(3)
C2B N1B C6B C5B 1.2(6)
B1B N1B C6B C5B 176.4(4)
N1B C6B C5B C4B -0.8(7)
C6B C5B C4B C3B 0.4(7)
C5B C4B C3B C2B -0.3(6)
C5B C4B C3B C9B 177.1(4)
C6B N1B C2B C3B -1.1(5)
B1B N1B C2B C3B -176.3(3)
C6B N1B C2B C7B -179.3(3)
B1B N1B C2B C7B 5.5(5)
C4B C3B C2B N1B 0.7(6)
C9B C3B C2B N1B -176.8(3)
C4B C3B C2B C7B 178.9(4)
C9B C3B C2B C7B 1.5(6)
C4B C3B C9B C10B -39(4)
C2B C3B C9B C10B 138(3)
C3B C9B C10B Si2B -12(8)
C23B Si2B C10B C9B 180(100)
C21B Si2B C10B C9B 60(5)
C22B Si2B C10B C9B -60(5)
N1B C2B C7B C8B 150(3)
C3B C2B C7B C8B -28(4)
C2B C7B C8B Si1B -70(6)
C13B Si1B C8B C7B -160(4)
C11B Si1B C8B C7B 79(4)
C12B Si1B C8B C7B -41(4)
N1B B1B C31B C36B -125.8(4)
C41B B1B C31B C36B 115.5(4)
C51B B1B C31B C36B -11.5(5)
N1B B1B C31B C32B 63.3(4)
C41B B1B C31B C32B -55.4(4)
C51B B1B C31B C32B 177.6(3)
C36B C31B C32B F32B 179.3(3)
B1B C31B C32B F32B -8.6(6)
C36B C31B C32B C33B 0.3(6)
B1B C31B C32B C33B 172.5(4)
F32B C32B C33B F33B 0.6(6)
C31B C32B C33B F33B 179.6(4)
F32B C32B C33B C34B 180.0(4)
C31B C32B C33B C34B -1.0(7)
F33B C33B C34B F34B 1.3(7)
C32B C33B C34B F34B -178.1(4)
F33B C33B C34B C35B -179.1(4)
C32B C33B C34B C35B 1.6(7)
F34B C34B C35B F35B 0.0(6)
C33B C34B C35B F35B -179.6(4)
F34B C34B C35B C36B 178.2(4)
C33B C34B C35B C36B -1.5(6)
F35B C35B C36B F36B -0.1(5)
C34B C35B C36B F36B -178.2(4)
F35B C35B C36B C31B 179.0(4)
C34B C35B C36B C31B 0.8(6)
C32B C31B C36B F36B 178.7(3)
B1B C31B C36B F36B 7.3(6)
C32B C31B C36B C35B -0.2(6)
B1B C31B C36B C35B -171.7(4)
N1B B1B C41B C46B 179.8(3)
C51B B1B C41B C46B 63.5(4)
C31B B1B C41B C46B -61.9(4)
N1B B1B C41B C42B -10.2(5)
C51B B1B C41B C42B -126.5(4)
C31B B1B C41B C42B 108.1(4)
C46B C41B C42B F42B 175.3(3)
B1B C41B C42B F42B 4.9(6)
C46B C41B C42B C43B -3.4(5)
B1B C41B C42B C43B -173.9(4)
F42B C42B C43B F43B 2.0(6)
C41B C42B C43B F43B -179.2(4)
F42B C42B C43B C44B -176.2(4)
C41B C42B C43B C44B 2.6(6)
F43B C43B C44B F44B 0.3(7)
C42B C43B C44B F44B 178.4(4)
F43B C43B C44B C45B -178.9(4)
C42B C43B C44B C45B -0.7(7)
F44B C44B C45B F45B -2.3(6)
C43B C44B C45B F45B 176.9(4)
F44B C44B C45B C46B -179.1(4)
C43B C44B C45B C46B 0.0(6)
F45B C45B C46B F46B 0.0(6)
C44B C45B C46B F46B 176.8(4)
F45B C45B C46B C41B -178.0(4)
C44B C45B C46B C41B -1.1(6)
C42B C41B C46B F46B -175.1(3)
B1B C41B C46B F46B -3.7(5)
C42B C41B C46B C45B 2.7(5)
B1B C41B C46B C45B 174.1(4)
N1B B1B C51B C52B -120.3(4)
C41B B1B C51B C52B 1.0(5)
C31B B1B C51B C52B 120.4(4)
N1B B1B C51B C56B 55.3(4)
C41B B1B C51B C56B 176.6(3)
C31B B1B C51B C56B -63.9(4)
C56B C51B C52B F52B -178.6(3)
B1B C51B C52B F52B -2.8(6)
C56B C51B C52B C53B -0.3(5)
B1B C51B C52B C53B 175.6(4)
F52B C52B C53B F53B -2.0(5)
C51B C52B C53B F53B 179.6(3)
F52B C52B C53B C54B 178.5(4)
C51B C52B C53B C54B 0.0(6)
F53B C53B C54B F54B 0.8(6)
C52B C53B C54B F54B -179.6(4)
F53B C53B C54B C55B -179.8(4)
C52B C53B C54B C55B -0.3(6)
F54B C54B C55B F55B -2.4(7)
C53B C54B C55B F55B 178.2(4)
F54B C54B C55B C56B -179.9(4)
C53B C54B C55B C56B 0.7(6)
F55B C55B C56B F56B 0.1(6)
C54B C55B C56B F56B 177.6(4)
F55B C55B C56B C51B -178.6(4)
C54B C55B C56B C51B -1.0(6)
C52B C51B C56B F56B -177.8(3)
B1B C51B C56B F56B 5.9(5)
C52B C51B C56B C55B 0.8(5)
B1B C51B C56B C55B -175.6(4)

loop_
_platon_squeeze_void_nr
_platon_squeeze_void_average_x
_platon_squeeze_void_average_y
_platon_squeeze_void_average_z
_platon_squeeze_void_volume
_platon_squeeze_void_count_electrons
_platon_squeeze_void_content
1 0.500 0.056 0.250 130 34 ' '
2 0.500 -0.056 0.750 130 34 ' '
3 0.659 0.174 0.172 22 2 ' '
4 0.341 0.174 0.328 22 2 ' '
5 0.000 0.519 0.750 192 43 ' '
6 0.000 0.481 0.250 192 43 ' '
7 0.659 0.826 0.672 22 2 ' '
8 0.341 0.826 0.828 22 2 ' '
